data_4106149
loop_
_publ_author_name
'G\'eza Szigethy'
'Kenneth N. Raymond'

_publ_section_title
;
 Hexadentate Terephthalamide(bis-hydroxypyridinone) Ligands for Uranyl
 Chelation: Structural and Thermodynamic Consequences of Ligand
 Variation(1)
;
_journal_name_full 'Journal of the American Chemical Society'
_journal_page_first 7942
_journal_page_last 7956
_journal_paper_doi 10.1021/ja201511u
_journal_volume 133
_journal_year 2011
_chemical_formula_moiety 'C20 H20 N6 O12 U, 4.35(C4 H8 O2), 0.15(C2 H6 O S), C H4 O, 2(C4 H12 N)'
_chemical_formula_sum 'C58.7 H83.7 N8 O21.85 S0.15 U'
_chemical_formula_weight 1493.88
_chemical_name_common 'TAM(ophen-1,2-HOPO)2, uranly complex'
_chemical_name_systematic
; 
 ? 
;
_space_group_IT_number 2
_symmetry_cell_setting triclinic
_symmetry_space_group_name_Hall '-P 1'
_symmetry_space_group_name_H-M 'P -1'
_atom_sites_solution_hydrogens geom
_atom_sites_solution_primary direct
_atom_sites_solution_secondary difmap
_audit_creation_method SHELXL-97
_cell_angle_alpha 102.075(2)
_cell_angle_beta 95.478(3)
_cell_angle_gamma 91.560(3)
_cell_formula_units_Z 2
_cell_length_a 9.7996(14)
_cell_length_b 17.047(2)
_cell_length_c 19.030(3)
_cell_measurement_reflns_used 1648
_cell_measurement_temperature 154(2)
_cell_measurement_theta_max 18.091
_cell_measurement_theta_min 2.259
_cell_volume 3090.9(8)
_computing_cell_refinement 'SAINT v. 7.07'
_computing_data_collection 'Bruker SMART v. 6.531'
_computing_data_reduction 'SAINT v. 7.07'
_computing_molecular_graphics 'ORTEP-3 v.1.08, POV-Ray v3.6.1c.icl8.win32'
_computing_publication_material 'ORTEP-3 v.1.08, POV-Ray v3.6.1c.icl8.win32'
_computing_structure_refinement 'SHELXL-97 (Sheldrick, 1997)'
_computing_structure_solution 'SHELXS-97 (Sheldrick, 1990)'
_diffrn_ambient_temperature 154(2)
_diffrn_detector_area_resol_mean 8.366
_diffrn_measured_fraction_theta_full 0.991
_diffrn_measured_fraction_theta_max 0.991
_diffrn_measurement_device_type 'Bruker APEX I'
_diffrn_measurement_method \w-scans
_diffrn_radiation_monochromator graphite
_diffrn_radiation_source 'fine-focus sealed tube'
_diffrn_radiation_type MoK\a
_diffrn_radiation_wavelength 0.71073
_diffrn_reflns_av_R_equivalents 0.0501
_diffrn_reflns_av_sigmaI/netI 0.0917
_diffrn_reflns_limit_h_max 9
_diffrn_reflns_limit_h_min -8
_diffrn_reflns_limit_k_max 17
_diffrn_reflns_limit_k_min -17
_diffrn_reflns_limit_l_max 19
_diffrn_reflns_limit_l_min -19
_diffrn_reflns_number 12833
_diffrn_reflns_theta_full 21.32
_diffrn_reflns_theta_max 21.32
_diffrn_reflns_theta_min 2.26
_diffrn_standards_number 0
_exptl_absorpt_coefficient_mu 2.716
_exptl_absorpt_correction_T_max 0.9230
_exptl_absorpt_correction_T_min 0.7364
_exptl_absorpt_correction_type multi-scan
_exptl_absorpt_process_details 'Blessing, 1995'
_exptl_crystal_colour brown
_exptl_crystal_density_diffrn 1.605
_exptl_crystal_description plate
_exptl_crystal_F_000 1522
_exptl_crystal_size_max 0.12
_exptl_crystal_size_mid 0.08
_exptl_crystal_size_min 0.03
_refine_diff_density_max 1.386
_refine_diff_density_min -0.810
_refine_diff_density_rms 0.133
_refine_ls_extinction_method none
_refine_ls_goodness_of_fit_ref 1.029
_refine_ls_hydrogen_treatment constr
_refine_ls_matrix_type full
_refine_ls_number_parameters 782
_refine_ls_number_reflns 6860
_refine_ls_number_restraints 171
_refine_ls_restrained_S_all 1.033
_refine_ls_R_factor_all 0.0753
_refine_ls_R_factor_gt 0.0538
_refine_ls_shift/su_max 0.003
_refine_ls_shift/su_mean 0.000
_refine_ls_structure_factor_coef Fsqd
_refine_ls_weighting_details 'calc w=1/[\s^2^(Fo^2^)+(0.0796P)^2^+0.0000P] where P=(Fo^2^+2Fc^2^)/3'
_refine_ls_weighting_scheme calc
_refine_ls_wR_factor_gt 0.1268
_refine_ls_wR_factor_ref 0.1364
_reflns_number_gt 5437
_reflns_number_total 6860
_reflns_threshold_expression >2sigma(I)
_cod_data_source_file ja201511u_si_002_2.cif
_cod_data_source_block gs4053
_cod_original_cell_volume 3090.8(8)
_cod_original_formula_sum 'C58.70 H83.70 N8 O21.85 S0.15 U'
_cod_database_code 4106149

loop_
_symmetry_equiv_pos_as_xyz
'x, y, z'
'-x, -y, -z'

loop_
_atom_site_label
_atom_site_type_symbol
_atom_site_fract_x
_atom_site_fract_y
_atom_site_fract_z
_atom_site_U_iso_or_equiv
_atom_site_adp_type
_atom_site_occupancy
_atom_site_symmetry_multiplicity
_atom_site_calc_flag
_atom_site_refinement_flags
_atom_site_disorder_assembly
_atom_site_disorder_group
U1 U 0.30317(4) 0.77090(3) 0.17170(2) 0.03076(18) Uani 1 1 d . . .
O10 O 0.1129(8) 0.9156(5) 0.4888(4) 0.055(2) Uani 1 1 d . . .
O9 O 0.1330(9) 0.5095(5) 0.3636(5) 0.065(3) Uani 1 1 d . . .
O8 O 0.4798(8) 0.7366(5) 0.0882(4) 0.057(2) Uani 1 1 d . . .
O5 O 0.1759(7) 0.8076(4) 0.2762(4) 0.0341(18) Uani 1 1 d . . .
O3 O 0.3799(7) 0.6300(4) 0.1384(4) 0.043(2) Uani 1 1 d . . .
O6 O 0.2011(7) 0.8978(4) 0.1842(4) 0.0348(18) Uani 1 1 d . . .
O4 O 0.2745(7) 0.6738(4) 0.2553(4) 0.0374(18) Uani 1 1 d . . .
O12 O 0.3819(8) 0.9860(5) -0.0782(4) 0.054(2) Uani 1 1 d . . .
O11 O 0.0562(10) 1.1334(5) 0.2256(5) 0.073(3) Uani 1 1 d . . .
O7 O 0.3363(7) 0.8556(4) 0.0794(4) 0.044(2) Uani 1 1 d . . .
O2 O 0.1572(7) 0.7270(4) 0.1153(4) 0.0406(19) Uani 1 1 d . . .
O1 O 0.4488(7) 0.8140(4) 0.2288(4) 0.0425(19) Uani 1 1 d . . .
N4 N 0.1441(9) 1.0376(5) 0.1427(5) 0.037(2) Uani 1 1 d . . .
H4 H 0.1925 0.9944 0.1381 0.045 Uiso 1 1 calc R . .
N3 N 0.1104(8) 0.7946(5) 0.4111(5) 0.036(2) Uani 1 1 d . . .
H3 H 0.1082 0.7706 0.3653 0.043 Uiso 1 1 calc R . .
N2 N 0.2089(9) 0.6393(5) 0.3767(5) 0.039(2) Uani 1 1 d . . .
H2 H 0.2487 0.6729 0.3547 0.047 Uiso 1 1 calc R . .
N5 N 0.2628(9) 0.9719(6) 0.0174(5) 0.044(2) Uani 1 1 d . . .
H5 H 0.2557 0.9435 0.0507 0.052 Uiso 1 1 calc R . .
N6 N 0.4265(9) 0.8359(6) 0.0308(5) 0.039(2) Uani 1 1 d . . .
N1 N 0.2929(9) 0.5937(5) 0.2335(5) 0.037(2) Uani 1 1 d . . .
N7 N 0.8139(9) 0.6852(6) 0.2057(6) 0.053(3) Uani 1 1 d . . .
N8 N 0.3527(10) 0.9710(6) 0.7270(5) 0.048(3) Uani 1 1 d . . .
C2 C 0.3750(13) 0.4917(7) 0.1461(7) 0.058(4) Uani 1 1 d . . .
H2A H 0.4193 0.4749 0.1036 0.069 Uiso 1 1 calc R . .
C3 C 0.3371(13) 0.4359(7) 0.1833(7) 0.058(4) Uani 1 1 d . . .
H3A H 0.3522 0.3807 0.1662 0.069 Uiso 1 1 calc R . .
C8 C 0.1755(13) 0.6237(8) 0.4987(7) 0.058(4) Uani 1 1 d . . .
H8 H 0.2121 0.5720 0.4877 0.069 Uiso 1 1 calc R . .
C18 C 0.0651(11) 1.0426(7) 0.3281(6) 0.042(3) Uani 1 1 d . . .
H18 H 0.0365 1.0962 0.3388 0.050 Uiso 1 1 calc R . .
C4 C 0.2773(12) 0.4603(7) 0.2454(7) 0.052(3) Uani 1 1 d . . .
H4A H 0.2525 0.4214 0.2716 0.062 Uiso 1 1 calc R . .
C10 C 0.0778(14) 0.7247(9) 0.5812(7) 0.065(4) Uani 1 1 d . . .
H10 H 0.0447 0.7433 0.6268 0.078 Uiso 1 1 calc R . .
C20 C 0.1024(12) 1.0661(7) 0.2092(7) 0.045(3) Uani 1 1 d . . .
C1 C 0.3505(11) 0.5725(7) 0.1689(6) 0.037(3) Uani 1 1 d . . .
C16 C 0.1510(10) 0.9327(6) 0.2446(5) 0.032(3) Uani 1 1 d . . .
C21 C 0.1176(12) 1.0702(7) 0.0794(7) 0.047(3) Uani 1 1 d . . .
C32 C 0.5014(11) 0.7716(8) 0.0367(6) 0.042(3) Uani 1 1 d . . .
C5 C 0.2520(11) 0.5384(7) 0.2710(6) 0.041(3) Uani 1 1 d . . .
C15 C 0.1436(9) 0.8837(6) 0.2965(6) 0.031(3) Uani 1 1 d . . .
C19 C 0.1092(10) 1.0116(6) 0.2602(6) 0.035(3) Uani 1 1 d . . .
C13 C 0.1079(11) 0.8766(8) 0.4270(6) 0.040(3) Uani 1 1 d . . .
C14 C 0.1033(10) 0.9176(6) 0.3645(5) 0.031(3) Uani 1 1 d . . .
C11 C 0.0720(12) 0.7705(7) 0.5310(6) 0.051(3) Uani 1 1 d . . .
H11 H 0.0362 0.8223 0.5429 0.061 Uiso 1 1 calc R . .
C28 C 0.4377(12) 0.8787(7) -0.0229(6) 0.040(3) Uani 1 1 d . . .
C25 C 0.1377(11) 1.0633(7) -0.0467(6) 0.047(3) Uani 1 1 d . . .
H25 H 0.1704 1.0381 -0.0909 0.057 Uiso 1 1 calc R . .
C26 C 0.1752(11) 1.0362(7) 0.0168(6) 0.039(3) Uani 1 1 d . . .
C17 C 0.0627(11) 0.9967(7) 0.3794(6) 0.043(3) Uani 1 1 d . . .
H17 H 0.0332 1.0189 0.4252 0.051 Uiso 1 1 calc R . .
C30 C 0.6126(12) 0.7896(8) -0.0658(6) 0.050(3) Uani 1 1 d . . .
H30 H 0.6777 0.7743 -0.0995 0.060 Uiso 1 1 calc R . .
C27 C 0.3567(12) 0.9512(7) -0.0298(7) 0.044(3) Uani 1 1 d . . .
C22 C 0.0339(12) 1.1370(7) 0.0807(7) 0.050(3) Uani 1 1 d . . .
H22 H 0.0007 1.1632 0.1244 0.060 Uiso 1 1 calc R . .
C12 C 0.1161(11) 0.7453(7) 0.4623(6) 0.038(3) Uani 1 1 d . . .
C7 C 0.1667(11) 0.6706(7) 0.4469(6) 0.037(3) Uani 1 1 d . . .
C6 C 0.1917(12) 0.5626(8) 0.3427(6) 0.045(3) Uani 1 1 d . . .
C23 C 0.0016(13) 1.1634(8) 0.0181(8) 0.055(4) Uani 1 1 d . . .
H23 H -0.0568 1.2070 0.0182 0.066 Uiso 1 1 calc R . .
C9 C 0.1327(16) 0.6507(9) 0.5646(8) 0.076(5) Uani 1 1 d . . .
H9 H 0.1407 0.6183 0.5996 0.091 Uiso 1 1 calc R . .
C24 C 0.0527(13) 1.1273(8) -0.0444(8) 0.059(4) Uani 1 1 d . . .
H24 H 0.0294 1.1464 -0.0872 0.071 Uiso 1 1 calc R . .
C31 C 0.5978(13) 0.7475(8) -0.0126(7) 0.059(4) Uani 1 1 d . . .
H31 H 0.6519 0.7028 -0.0092 0.071 Uiso 1 1 calc R . .
C29 C 0.5330(12) 0.8541(7) -0.0704(6) 0.045(3) Uani 1 1 d . . .
H29 H 0.5444 0.8825 -0.1076 0.054 Uiso 1 1 calc R . .
C33 C 0.7749(14) 0.7410(8) 0.2707(7) 0.069(4) Uani 1 1 d . . .
H33A H 0.7572 0.7108 0.3076 0.103 Uiso 1 1 calc R . .
H33B H 0.6918 0.7677 0.2577 0.103 Uiso 1 1 calc R . .
H33C H 0.8498 0.7814 0.2896 0.103 Uiso 1 1 calc R . .
C34 C 0.8372(14) 0.7346(8) 0.1522(7) 0.072(4) Uani 1 1 d . . .
H34A H 0.9098 0.7760 0.1726 0.107 Uiso 1 1 calc R . .
H34B H 0.7523 0.7603 0.1402 0.107 Uiso 1 1 calc R . .
H34C H 0.8649 0.7003 0.1083 0.107 Uiso 1 1 calc R . .
C35 C 0.7010(12) 0.6229(8) 0.1740(8) 0.071(4) Uani 1 1 d . . .
H35A H 0.6835 0.5904 0.2093 0.107 Uiso 1 1 calc R . .
H35B H 0.7285 0.5881 0.1302 0.107 Uiso 1 1 calc R . .
H35C H 0.6173 0.6494 0.1616 0.107 Uiso 1 1 calc R . .
C36 C 0.9422(12) 0.6464(8) 0.2243(8) 0.065(4) Uani 1 1 d . . .
H36A H 0.9263 0.6141 0.2600 0.097 Uiso 1 1 calc R . .
H36B H 1.0149 0.6877 0.2445 0.097 Uiso 1 1 calc R . .
H36C H 0.9699 0.6116 0.1806 0.097 Uiso 1 1 calc R . .
C40 C 0.3412(16) 0.9514(9) 0.6457(7) 0.080(5) Uani 1 1 d . . .
H40A H 0.3880 0.9019 0.6290 0.120 Uiso 1 1 calc R . .
H40B H 0.3840 0.9956 0.6285 0.120 Uiso 1 1 calc R . .
H40C H 0.2442 0.9440 0.6266 0.120 Uiso 1 1 calc R . .
C39 C 0.2839(14) 1.0465(7) 0.7509(7) 0.065(4) Uani 1 1 d . . .
H39A H 0.1868 1.0396 0.7317 0.097 Uiso 1 1 calc R . .
H39B H 0.3278 1.0897 0.7329 0.097 Uiso 1 1 calc R . .
H39C H 0.2913 1.0603 0.8038 0.097 Uiso 1 1 calc R . .
C38 C 0.4993(13) 0.9823(8) 0.7555(8) 0.070(4) Uani 1 1 d . . .
H38A H 0.5457 0.9324 0.7396 0.104 Uiso 1 1 calc R . .
H38B H 0.5071 0.9961 0.8085 0.104 Uiso 1 1 calc R . .
H38C H 0.5422 1.0257 0.7375 0.104 Uiso 1 1 calc R . .
C37 C 0.2865(13) 0.9034(7) 0.7534(7) 0.062(4) Uani 1 1 d . . .
H37A H 0.3341 0.8540 0.7375 0.092 Uiso 1 1 calc R . .
H37B H 0.1899 0.8956 0.7335 0.092 Uiso 1 1 calc R . .
H37C H 0.2925 0.9167 0.8062 0.092 Uiso 1 1 calc R . .
O15 O 0.5476(14) 0.8525(11) 0.5240(6) 0.189(9) Uani 1 1 d D . .
C45 C 0.4565(13) 0.8367(11) 0.4555(9) 0.114(7) Uani 1 1 d D . .
H45A H 0.3777 0.8002 0.4583 0.136 Uiso 1 1 calc R . .
H45B H 0.4208 0.8875 0.4456 0.136 Uiso 1 1 calc R . .
C46 C 0.5343(16) 0.8015(10) 0.4017(8) 0.102(6) Uani 1 1 d D . .
H46A H 0.4754 0.7846 0.3553 0.123 Uiso 1 1 calc R . .
H46B H 0.5766 0.7534 0.4140 0.123 Uiso 1 1 calc R . .
O16 O 0.6410(12) 0.8602(8) 0.3948(5) 0.120(5) Uani 1 1 d D . .
C47 C 0.7290(13) 0.8783(10) 0.4612(8) 0.091(5) Uani 1 1 d D . .
H47A H 0.7689 0.8287 0.4714 0.109 Uiso 1 1 calc R . .
H47B H 0.8050 0.9164 0.4578 0.109 Uiso 1 1 calc R . .
C48 C 0.6492(19) 0.9131(12) 0.5174(10) 0.154(10) Uani 1 1 d D . .
H48A H 0.6036 0.9605 0.5055 0.185 Uiso 1 1 calc R . .
H48B H 0.7086 0.9306 0.5635 0.185 Uiso 1 1 calc R . .
O13 O 0.7222(9) 0.5928(6) 0.3551(5) 0.082(3) Uani 1 1 d D . .
C41 C 0.8213(13) 0.5802(9) 0.4140(8) 0.077(4) Uani 1 1 d D . .
H41A H 0.8528 0.5248 0.4022 0.092 Uiso 1 1 calc R . .
H41B H 0.9021 0.6177 0.4185 0.092 Uiso 1 1 calc R . .
C42 C 0.7648(14) 0.5924(9) 0.4801(7) 0.078(4) Uani 1 1 d D . .
H42A H 0.7395 0.6490 0.4938 0.093 Uiso 1 1 calc R . .
H42B H 0.8344 0.5823 0.5181 0.093 Uiso 1 1 calc R . .
O14 O 0.6444(9) 0.5398(5) 0.4763(5) 0.070(3) Uani 1 1 d D . .
C43 C 0.5474(13) 0.5520(10) 0.4196(8) 0.084(5) Uani 1 1 d D . .
H43A H 0.5150 0.6073 0.4318 0.101 Uiso 1 1 calc R . .
H43B H 0.4672 0.5141 0.4150 0.101 Uiso 1 1 calc R . .
C44 C 0.6050(14) 0.5405(10) 0.3512(8) 0.093(6) Uani 1 1 d D . .
H44A H 0.6311 0.4841 0.3371 0.112 Uiso 1 1 calc R . .
H44B H 0.5348 0.5506 0.3136 0.112 Uiso 1 1 calc R . .
O110 O 0.6237(18) 0.4348(10) 0.0148(10) 0.136(6) Uiso 0.50 1 d P A 1
C111 C 0.489(2) 0.4198(12) -0.0046(11) 0.163(7) Uiso 0.50 1 d P A 1
O111 O 0.489(2) 0.4198(12) -0.0046(11) 0.163(7) Uiso 0.50 1 d P B 2
C110 C 0.6237(18) 0.4348(10) 0.0148(10) 0.136(6) Uiso 0.50 1 d P B 2
S1 S 0.618(2) 0.7168(16) 0.6976(14) 0.133(16) Uani 0.154(16) 1 d PDU C 1
C1S C 0.515(5) 0.657(3) 0.616(2) 0.04(2) Uiso 0.154(16) 1 d PD C 1
O1S O 0.5228(16) 0.7753(9) 0.7262(8) 0.164(6) Uiso 0.154(16) 1 d PDU C 1
C2S C 0.716(6) 0.774(3) 0.644(3) 0.06(3) Uiso 0.154(16) 1 d PD C 1
O131 O 0.659(2) 0.6817(14) 0.6230(13) 0.231(12) Uiso 0.846(16) 1 d PD C 2
C132 C 0.508(2) 0.6998(16) 0.6090(11) 0.140(10) Uiso 0.846(16) 1 d PD C 2
C133 C 0.464(2) 0.6976(14) 0.6774(13) 0.155(11) Uiso 0.846(16) 1 d PD C 2
O134 O 0.5228(16) 0.7753(9) 0.7262(8) 0.164(6) Uiso 0.846(16) 1 d PD C 2
C135 C 0.665(2) 0.7621(14) 0.7382(12) 0.115(8) Uiso 0.846(16) 1 d PD C 2
C136 C 0.725(3) 0.7530(18) 0.6692(15) 0.181(14) Uiso 0.846(16) 1 d PD C 2
O1A O 0.818(2) 0.4138(11) 0.1598(11) 0.108(7) Uiso 0.588(14) 1 d PDU D 1
C1A C 0.703(3) 0.353(2) 0.149(2) 0.169(17) Uiso 0.588(14) 1 d PDU D 1
C2A C 0.745(3) 0.2807(14) 0.1680(15) 0.101(10) Uiso 0.588(14) 1 d PDU D 1
O2A O 0.816(2) 0.2985(13) 0.2407(12) 0.136(9) Uiso 0.588(14) 1 d PDU D 1
C3A C 0.938(3) 0.3456(17) 0.2413(18) 0.103(10) Uiso 0.588(14) 1 d PDU D 1
C4A C 0.897(3) 0.4224(13) 0.2276(13) 0.090(9) Uiso 0.588(14) 1 d PDU D 1
O1B O 0.960(3) 0.3222(17) 0.2006(16) 0.124(11) Uiso 0.412(14) 1 d PDU D 2
C1B C 0.892(3) 0.3226(17) 0.1273(13) 0.059(9) Uiso 0.412(14) 1 d PDU D 2
C2B C 0.751(3) 0.308(2) 0.1268(16) 0.089(12) Uiso 0.412(14) 1 d PDU D 2
O2B O 0.696(3) 0.3753(18) 0.1781(17) 0.131(13) Uiso 0.412(14) 1 d PDU D 2
C3B C 0.764(3) 0.375(2) 0.2493(16) 0.110(14) Uiso 0.412(14) 1 d PDU D 2
C4B C 0.909(3) 0.389(2) 0.2493(17) 0.095(13) Uiso 0.412(14) 1 d PDU D 2
O1C O 0.8931(19) 0.5487(11) 0.0190(15) 0.084(6) Uiso 0.56(2) 1 d PDU E 1
C2C C 0.993(2) 0.5788(13) -0.0216(12) 0.062(7) Uiso 0.56(2) 1 d PDU . 1
C1C C 0.874(2) 0.4622(12) 0.0067(14) 0.075(9) Uiso 0.56(2) 1 d PDU . 1
O1D O 0.9062(18) 0.5288(12) 0.0531(12) 0.063(7) Uiso 0.44(2) 1 d PDU . 2
C1D C 0.916(4) 0.5678(17) -0.0073(12) 0.069(10) Uiso 0.44(2) 1 d PDU E 2
C2D C 0.966(2) 0.5064(14) -0.0689(13) 0.050(9) Uiso 0.44(2) 1 d PDU . 2

loop_
_atom_site_aniso_label
_atom_site_aniso_U_11
_atom_site_aniso_U_22
_atom_site_aniso_U_33
_atom_site_aniso_U_23
_atom_site_aniso_U_13
_atom_site_aniso_U_12
U1 0.0317(3) 0.0375(3) 0.0256(3) 0.01065(18) 0.00561(17) 0.00704(17)
O10 0.078(6) 0.058(5) 0.031(5) 0.011(5) 0.011(4) 0.018(4)
O9 0.084(7) 0.050(6) 0.068(7) 0.021(5) 0.029(5) -0.002(5)
O8 0.059(6) 0.082(6) 0.048(5) 0.038(5) 0.030(5) 0.031(5)
O5 0.052(5) 0.027(4) 0.028(4) 0.013(3) 0.006(4) 0.009(4)
O3 0.040(5) 0.043(5) 0.048(5) 0.006(4) 0.020(4) 0.008(4)
O6 0.055(5) 0.031(4) 0.021(4) 0.008(3) 0.007(4) 0.014(3)
O4 0.043(5) 0.034(5) 0.036(4) 0.006(4) 0.005(4) 0.013(3)
O12 0.076(6) 0.066(6) 0.032(5) 0.030(5) 0.019(4) -0.002(4)
O11 0.123(8) 0.053(6) 0.056(6) 0.030(5) 0.032(6) 0.044(6)
O7 0.045(5) 0.056(5) 0.035(5) 0.019(4) 0.009(4) 0.012(4)
O2 0.045(5) 0.034(4) 0.043(5) 0.006(4) 0.006(4) 0.011(3)
O1 0.040(5) 0.040(4) 0.053(5) 0.021(4) 0.009(4) 0.001(3)
N4 0.042(6) 0.036(5) 0.036(6) 0.012(5) 0.005(5) 0.014(4)
N3 0.044(6) 0.039(6) 0.023(5) 0.002(5) 0.009(4) 0.010(4)
N2 0.057(6) 0.031(6) 0.033(6) 0.009(5) 0.006(5) 0.011(5)
N5 0.041(6) 0.065(7) 0.031(6) 0.023(5) 0.008(5) 0.001(5)
N6 0.026(5) 0.067(7) 0.031(6) 0.019(5) 0.012(5) 0.002(5)
N1 0.039(6) 0.024(6) 0.043(6) -0.005(5) 0.002(5) 0.008(4)
N7 0.044(6) 0.068(7) 0.060(7) 0.045(6) 0.003(5) 0.004(5)
N8 0.057(7) 0.052(7) 0.032(6) 0.008(5) -0.001(5) -0.007(5)
C2 0.065(9) 0.050(9) 0.057(9) 0.008(8) 0.004(7) 0.018(7)
C3 0.073(9) 0.033(7) 0.067(10) 0.002(7) 0.021(8) 0.024(7)
C8 0.068(9) 0.052(8) 0.055(9) 0.011(7) 0.011(7) 0.017(7)
C18 0.050(7) 0.038(7) 0.039(7) 0.008(6) 0.005(6) 0.018(6)
C4 0.064(9) 0.031(8) 0.062(9) 0.010(7) 0.013(7) 0.012(6)
C10 0.081(10) 0.089(11) 0.037(8) 0.037(8) 0.013(7) 0.006(9)
C20 0.046(8) 0.036(8) 0.057(9) 0.016(7) 0.012(7) 0.008(6)
C1 0.033(7) 0.038(8) 0.038(8) -0.001(6) 0.006(6) 0.004(5)
C16 0.043(7) 0.040(7) 0.016(6) 0.010(6) 0.002(5) 0.009(5)
C21 0.052(8) 0.048(8) 0.050(9) 0.036(7) -0.002(7) -0.002(6)
C32 0.031(7) 0.070(9) 0.029(7) 0.015(7) 0.017(6) 0.000(6)
C5 0.040(7) 0.040(8) 0.045(8) 0.014(6) 0.004(6) -0.003(6)
C15 0.017(6) 0.035(7) 0.040(7) 0.003(6) -0.004(5) 0.005(5)
C19 0.041(7) 0.036(7) 0.029(7) 0.010(6) 0.005(5) 0.010(5)
C13 0.038(7) 0.064(9) 0.018(7) 0.006(7) 0.001(5) 0.009(6)
C14 0.031(6) 0.037(7) 0.022(7) 0.000(5) 0.002(5) 0.011(5)
C11 0.058(8) 0.056(8) 0.044(8) 0.016(7) 0.025(7) 0.016(6)
C28 0.057(8) 0.044(7) 0.017(6) 0.002(6) 0.003(6) -0.014(6)
C25 0.038(7) 0.069(9) 0.043(8) 0.036(7) 0.001(6) -0.013(7)
C26 0.027(6) 0.052(8) 0.041(8) 0.022(6) 0.001(6) -0.015(6)
C17 0.049(7) 0.048(8) 0.035(7) 0.017(6) 0.006(6) 0.009(6)
C30 0.054(8) 0.058(9) 0.036(8) 0.003(7) 0.008(6) -0.008(7)
C27 0.048(8) 0.044(8) 0.031(8) -0.007(6) -0.010(6) -0.007(6)
C22 0.060(8) 0.037(7) 0.058(9) 0.029(7) -0.007(7) 0.001(6)
C12 0.049(7) 0.051(8) 0.022(7) 0.023(6) 0.004(6) 0.008(6)
C7 0.043(7) 0.049(8) 0.026(7) 0.021(6) 0.011(6) 0.014(6)
C6 0.045(8) 0.052(9) 0.039(8) 0.014(7) -0.005(6) 0.006(6)
C23 0.047(8) 0.050(8) 0.071(10) 0.030(8) -0.020(8) -0.005(6)
C9 0.112(12) 0.080(11) 0.058(10) 0.048(9) 0.031(9) 0.036(10)
C24 0.049(8) 0.065(9) 0.077(11) 0.061(9) -0.025(8) -0.012(7)
C31 0.060(9) 0.076(10) 0.045(8) 0.019(8) 0.003(7) 0.010(7)
C29 0.052(8) 0.052(8) 0.032(7) 0.013(6) 0.014(6) -0.013(7)
C33 0.084(10) 0.075(10) 0.059(10) 0.031(8) 0.022(8) 0.021(8)
C34 0.070(10) 0.089(11) 0.071(10) 0.049(9) 0.013(8) 0.013(8)
C35 0.043(8) 0.071(10) 0.105(12) 0.035(9) -0.004(8) -0.007(7)
C36 0.048(8) 0.078(10) 0.080(10) 0.043(8) 0.003(7) 0.020(7)
C40 0.117(13) 0.092(11) 0.033(8) 0.016(8) 0.014(8) -0.001(9)
C39 0.080(10) 0.047(8) 0.069(10) 0.005(7) 0.027(8) 0.004(7)
C38 0.067(10) 0.064(9) 0.081(11) 0.029(8) -0.005(8) -0.007(7)
C37 0.077(10) 0.054(8) 0.056(9) 0.025(7) -0.005(7) -0.017(7)
O15 0.112(11) 0.38(3) 0.063(9) 0.041(12) -0.008(8) -0.132(14)
C45 0.039(10) 0.118(15) 0.151(19) -0.036(13) -0.003(11) -0.019(9)
C46 0.097(14) 0.125(15) 0.073(12) 0.004(11) 0.003(11) -0.031(12)
O16 0.139(11) 0.159(12) 0.056(7) 0.025(7) 0.001(7) -0.082(9)
C47 0.036(9) 0.138(15) 0.082(12) -0.007(11) -0.012(9) -0.009(9)
C48 0.108(17) 0.22(3) 0.108(17) -0.022(17) 0.008(14) -0.067(17)
O13 0.060(6) 0.109(8) 0.090(8) 0.057(7) 0.009(6) -0.012(6)
C41 0.056(9) 0.089(11) 0.085(12) 0.022(10) 0.000(9) -0.007(8)
C42 0.077(11) 0.090(12) 0.061(11) 0.014(9) -0.008(9) -0.026(9)
O14 0.077(7) 0.083(7) 0.066(7) 0.048(6) 0.008(5) 0.016(5)
C43 0.055(10) 0.111(13) 0.107(14) 0.068(11) 0.015(10) 0.003(9)
C44 0.062(11) 0.136(16) 0.088(13) 0.042(12) 0.005(9) -0.035(10)
S1 0.08(2) 0.21(3) 0.07(2) -0.06(2) 0.013(16) 0.00(2)

loop_
_atom_type_symbol
_atom_type_description
_atom_type_scat_dispersion_real
_atom_type_scat_dispersion_imag
_atom_type_scat_source
C C 0.0033 0.0016 'International Tables Vol C Tables 4.2.6.8 and 6.1.1.4'
H H 0.0000 0.0000 'International Tables Vol C Tables 4.2.6.8 and 6.1.1.4'
N N 0.0061 0.0033 'International Tables Vol C Tables 4.2.6.8 and 6.1.1.4'
O O 0.0106 0.0060 'International Tables Vol C Tables 4.2.6.8 and 6.1.1.4'
S S 0.1246 0.1234 'International Tables Vol C Tables 4.2.6.8 and 6.1.1.4'
U U -9.6767 9.6646 'International Tables Vol C Tables 4.2.6.8 and 6.1.1.4'

loop_
_geom_angle_atom_site_label_1
_geom_angle_atom_site_label_2
_geom_angle_atom_site_label_3
_geom_angle
_geom_angle_site_symmetry_1
_geom_angle_site_symmetry_3
O2 U1 O1 179.3(3) . .
O2 U1 O6 89.0(3) . .
O1 U1 O6 91.4(3) . .
O2 U1 O5 93.0(3) . .
O1 U1 O5 86.6(3) . .
O6 U1 O5 65.0(2) . .
O2 U1 O8 99.9(3) . .
O1 U1 O8 80.4(3) . .
O6 U1 O8 120.0(2) . .
O5 U1 O8 166.1(2) . .
O2 U1 O3 81.2(3) . .
O1 U1 O3 98.5(3) . .
O6 U1 O3 169.5(2) . .
O5 U1 O3 118.7(2) . .
O8 U1 O3 59.0(3) . .
O2 U1 O7 86.8(3) . .
O1 U1 O7 93.9(3) . .
O6 U1 O7 60.8(2) . .
O5 U1 O7 125.7(2) . .
O8 U1 O7 60.7(2) . .
O3 U1 O7 114.8(2) . .
O2 U1 O4 90.9(3) . .
O1 U1 O4 88.4(3) . .
O6 U1 O4 124.3(2) . .
O5 U1 O4 59.4(2) . .
O8 U1 O4 114.8(2) . .
O3 U1 O4 59.8(2) . .
O7 U1 O4 174.4(2) . .
C32 O8 U1 125.4(7) . .
C15 O5 U1 118.5(6) . .
C1 O3 U1 125.8(6) . .
C16 O6 U1 121.9(6) . .
N1 O4 U1 121.5(6) . .
N6 O7 U1 120.6(6) . .
C20 N4 C21 127.1(9) . .
C20 N4 H4 116.4 . .
C21 N4 H4 116.4 . .
C13 N3 C12 125.2(9) . .
C13 N3 H3 117.4 . .
C12 N3 H3 117.4 . .
C6 N2 C7 124.1(10) . .
C6 N2 H2 117.9 . .
C7 N2 H2 117.9 . .
C27 N5 C26 124.2(10) . .
C27 N5 H5 117.9 . .
C26 N5 H5 117.9 . .
O7 N6 C32 116.1(8) . .
O7 N6 C28 120.7(9) . .
C32 N6 C28 123.1(9) . .
O4 N1 C5 122.4(9) . .
O4 N1 C1 114.7(9) . .
C5 N1 C1 122.8(9) . .
C34 N7 C33 106.4(10) . .
C34 N7 C36 109.8(9) . .
C33 N7 C36 109.9(10) . .
C34 N7 C35 108.8(10) . .
C33 N7 C35 111.4(10) . .
C36 N7 C35 110.5(10) . .
C39 N8 C38 109.1(10) . .
C39 N8 C37 110.6(9) . .
C38 N8 C37 109.8(9) . .
C39 N8 C40 108.5(10) . .
C38 N8 C40 109.2(11) . .
C37 N8 C40 109.5(10) . .
C3 C2 C1 121.6(12) . .
C3 C2 H2A 119.2 . .
C1 C2 H2A 119.2 . .
C4 C3 C2 119.1(11) . .
C4 C3 H3A 120.4 . .
C2 C3 H3A 120.4 . .
C9 C8 C7 120.9(11) . .
C9 C8 H8 119.6 . .
C7 C8 H8 119.6 . .
C17 C18 C19 121.1(10) . .
C17 C18 H18 119.5 . .
C19 C18 H18 119.5 . .
C5 C4 C3 122.2(12) . .
C5 C4 H4A 118.9 . .
C3 C4 H4A 118.9 . .
C11 C10 C9 118.3(12) . .
C11 C10 H10 120.8 . .
C9 C10 H10 120.8 . .
O11 C20 N4 121.9(10) . .
O11 C20 C19 121.0(11) . .
N4 C20 C19 117.1(9) . .
O3 C1 N1 116.2(9) . .
O3 C1 C2 127.4(11) . .
N1 C1 C2 116.4(11) . .
O6 C16 C19 125.3(9) . .
O6 C16 C15 114.9(9) . .
C19 C16 C15 119.8(9) . .
C26 C21 C22 120.2(10) . .
C26 C21 N4 119.5(10) . .
C22 C21 N4 120.3(11) . .
O8 C32 N6 116.9(9) . .
O8 C32 C31 123.8(12) . .
N6 C32 C31 119.2(11) . .
C4 C5 N1 117.7(11) . .
C4 C5 C6 119.7(11) . .
N1 C5 C6 122.3(10) . .
O5 C15 C14 124.3(10) . .
O5 C15 C16 116.7(9) . .
C14 C15 C16 119.0(9) . .
C16 C19 C18 119.4(9) . .
C16 C19 C20 124.9(10) . .
C18 C19 C20 115.7(9) . .
O10 C13 N3 122.6(10) . .
O10 C13 C14 120.6(11) . .
N3 C13 C14 116.7(9) . .
C17 C14 C15 120.3(10) . .
C17 C14 C13 114.9(9) . .
C15 C14 C13 124.7(9) . .
C10 C11 C12 123.3(12) . .
C10 C11 H11 118.4 . .
C12 C11 H11 118.4 . .
C29 C28 N6 116.6(11) . .
C29 C28 C27 119.3(10) . .
N6 C28 C27 124.0(10) . .
C24 C25 C26 119.4(12) . .
C24 C25 H25 120.3 . .
C26 C25 H25 120.3 . .
C21 C26 C25 118.9(11) . .
C21 C26 N5 119.4(10) . .
C25 C26 N5 121.5(11) . .
C18 C17 C14 120.3(10) . .
C18 C17 H17 119.9 . .
C14 C17 H17 119.9 . .
C31 C30 C29 120.0(11) . .
C31 C30 H30 120.0 . .
C29 C30 H30 120.0 . .
O12 C27 N5 125.9(11) . .
O12 C27 C28 117.2(11) . .
N5 C27 C28 116.9(11) . .
C23 C22 C21 119.3(12) . .
C23 C22 H22 120.4 . .
C21 C22 H22 120.4 . .
C7 C12 C11 116.9(10) . .
C7 C12 N3 120.9(9) . .
C11 C12 N3 122.2(10) . .
C12 C7 C8 120.2(10) . .
C12 C7 N2 120.2(9) . .
C8 C7 N2 119.6(10) . .
O9 C6 N2 126.2(11) . .
O9 C6 C5 116.5(11) . .
N2 C6 C5 117.2(11) . .
C24 C23 C22 120.4(12) . .
C24 C23 H23 119.8 . .
C22 C23 H23 119.8 . .
C8 C9 C10 120.4(12) . .
C8 C9 H9 119.8 . .
C10 C9 H9 119.8 . .
C23 C24 C25 121.5(11) . .
C23 C24 H24 119.3 . .
C25 C24 H24 119.3 . .
C30 C31 C32 118.9(12) . .
C30 C31 H31 120.5 . .
C32 C31 H31 120.5 . .
C28 C29 C30 122.1(11) . .
C28 C29 H29 118.9 . .
C30 C29 H29 118.9 . .
N7 C33 H33A 109.5 . .
N7 C33 H33B 109.5 . .
H33A C33 H33B 109.5 . .
N7 C33 H33C 109.5 . .
H33A C33 H33C 109.5 . .
H33B C33 H33C 109.5 . .
N7 C34 H34A 109.5 . .
N7 C34 H34B 109.5 . .
H34A C34 H34B 109.5 . .
N7 C34 H34C 109.5 . .
H34A C34 H34C 109.5 . .
H34B C34 H34C 109.5 . .
N7 C35 H35A 109.5 . .
N7 C35 H35B 109.5 . .
H35A C35 H35B 109.5 . .
N7 C35 H35C 109.5 . .
H35A C35 H35C 109.5 . .
H35B C35 H35C 109.5 . .
N7 C36 H36A 109.5 . .
N7 C36 H36B 109.5 . .
H36A C36 H36B 109.5 . .
N7 C36 H36C 109.5 . .
H36A C36 H36C 109.5 . .
H36B C36 H36C 109.5 . .
N8 C40 H40A 109.5 . .
N8 C40 H40B 109.5 . .
H40A C40 H40B 109.5 . .
N8 C40 H40C 109.5 . .
H40A C40 H40C 109.5 . .
H40B C40 H40C 109.5 . .
N8 C39 H39A 109.5 . .
N8 C39 H39B 109.5 . .
H39A C39 H39B 109.5 . .
N8 C39 H39C 109.5 . .
H39A C39 H39C 109.5 . .
H39B C39 H39C 109.5 . .
N8 C38 H38A 109.5 . .
N8 C38 H38B 109.5 . .
H38A C38 H38B 109.5 . .
N8 C38 H38C 109.5 . .
H38A C38 H38C 109.5 . .
H38B C38 H38C 109.5 . .
N8 C37 H37A 109.5 . .
N8 C37 H37B 109.5 . .
H37A C37 H37B 109.5 . .
N8 C37 H37C 109.5 . .
H37A C37 H37C 109.5 . .
H37B C37 H37C 109.5 . .
C48 O15 C45 105.8(13) . .
C46 C45 O15 106.9(12) . .
C46 C45 H45A 110.3 . .
O15 C45 H45A 110.3 . .
C46 C45 H45B 110.3 . .
O15 C45 H45B 110.3 . .
H45A C45 H45B 108.6 . .
C45 C46 O16 108.4(13) . .
C45 C46 H46A 110.0 . .
O16 C46 H46A 110.0 . .
C45 C46 H46B 110.0 . .
O16 C46 H46B 110.0 . .
H46A C46 H46B 108.4 . .
C47 O16 C46 107.9(11) . .
C48 C47 O16 108.1(12) . .
C48 C47 H47A 110.1 . .
O16 C47 H47A 110.1 . .
C48 C47 H47B 110.1 . .
O16 C47 H47B 110.1 . .
H47A C47 H47B 108.4 . .
C47 C48 O15 107.5(15) . .
C47 C48 H48A 110.2 . .
O15 C48 H48A 110.2 . .
C47 C48 H48B 110.2 . .
O15 C48 H48B 110.2 . .
H48A C48 H48B 108.5 . .
C44 O13 C41 108.3(10) . .
C42 C41 O13 112.1(11) . .
C42 C41 H41A 109.2 . .
O13 C41 H41A 109.2 . .
C42 C41 H41B 109.2 . .
O13 C41 H41B 109.2 . .
H41A C41 H41B 107.9 . .
C41 C42 O14 111.6(11) . .
C41 C42 H42A 109.3 . .
O14 C42 H42A 109.3 . .
C41 C42 H42B 109.3 . .
O14 C42 H42B 109.3 . .
H42A C42 H42B 108.0 . .
C43 O14 C42 108.9(9) . .
O14 C43 C44 112.1(11) . .
O14 C43 H43A 109.2 . .
C44 C43 H43A 109.2 . .
O14 C43 H43B 109.2 . .
C44 C43 H43B 109.2 . .
H43A C43 H43B 107.9 . .
O13 C44 C43 111.6(12) . .
O13 C44 H44A 109.3 . .
C43 C44 H44A 109.3 . .
O13 C44 H44B 109.3 . .
C43 C44 H44B 109.3 . .
H44A C44 H44B 108.0 . .
O1S S1 C1S 102.2(12) . .
O1S S1 C2S 101.3(12) . .
C1S S1 C2S 92.7(13) . .
C136 O131 C132 106.4(18) . .
C133 C132 O131 99.8(17) . .
O131 C136 C135 106.2(19) . .
C4A O1A C1A 113.0(18) . .
C2A C1A O1A 112(2) . .
C1A C2A O2A 109(2) . .
C3A O2A C2A 109.1(18) . .
O2A C3A C4A 107.3(18) . .
O1A C4A C3A 111.7(18) . .
C4B O1B C1B 106.2(19) . .
C2B C1B O1B 109(2) . .
C1B C2B O2B 108.7(19) . .
C3B O2B C2B 106.4(19) . .
C4B C3B O2B 109(2) . .
C3B C4B O1B 109(2) . .
C2C O1C C1C 116.0(18) . .
O1C C2C C1C 106.4(17) . 2_765
O1C C1C C2C 112.9(19) . 2_765
C2D O1D C1D 110(2) 2_765 .
O1D C1D C2D 107(2) . .
O1D C2D C1D 116(2) 2_765 .

loop_
_geom_bond_atom_site_label_1
_geom_bond_atom_site_label_2
_geom_bond_distance
_geom_bond_site_symmetry_2
U1 O2 1.752(7) .
U1 O1 1.752(7) .
U1 O6 2.384(6) .
U1 O5 2.428(7) .
U1 O8 2.460(7) .
U1 O3 2.508(7) .
U1 O7 2.533(7) .
U1 O4 2.551(7) .
O10 C13 1.219(12) .
O9 C6 1.214(13) .
O8 C32 1.282(12) .
O5 C15 1.330(11) .
O3 C1 1.278(12) .
O6 C16 1.324(11) .
O4 N1 1.364(10) .
O12 C27 1.235(13) .
O11 C20 1.235(13) .
O7 N6 1.339(10) .
N4 C20 1.363(14) .
N4 C21 1.434(13) .
N4 H4 0.8800 .
N3 C13 1.368(14) .
N3 C12 1.411(13) .
N3 H3 0.8800 .
N2 C6 1.330(14) .
N2 C7 1.435(13) .
N2 H2 0.8800 .
N5 C27 1.350(14) .
N5 C26 1.412(14) .
N5 H5 0.8800 .
N6 C32 1.353(14) .
N6 C28 1.384(13) .
N1 C5 1.369(13) .
N1 C1 1.385(13) .
N7 C34 1.481(14) .
N7 C33 1.483(16) .
N7 C36 1.483(14) .
N7 C35 1.503(15) .
N8 C39 1.475(14) .
N8 C38 1.479(15) .
N8 C37 1.504(14) .
N8 C40 1.505(15) .
C2 C3 1.363(16) .
C2 C1 1.390(16) .
C2 H2A 0.9500 .
C3 C4 1.360(16) .
C3 H3A 0.9500 .
C8 C9 1.353(17) .
C8 C7 1.392(15) .
C8 H8 0.9500 .
C18 C17 1.374(14) .
C18 C19 1.403(15) .
C18 H18 0.9500 .
C4 C5 1.358(15) .
C4 H4A 0.9500 .
C10 C11 1.352(16) .
C10 C9 1.372(18) .
C10 H10 0.9500 .
C20 C19 1.477(15) .
C16 C19 1.396(14) .
C16 C15 1.427(14) .
C21 C26 1.388(16) .
C21 C22 1.419(16) .
C32 C31 1.403(16) .
C5 C6 1.519(16) .
C15 C14 1.400(14) .
C13 C14 1.499(15) .
C14 C17 1.396(14) .
C11 C12 1.402(15) .
C11 H11 0.9500 .
C28 C29 1.375(15) .
C28 C27 1.509(16) .
C25 C24 1.385(17) .
C25 C26 1.403(15) .
C25 H25 0.9500 .
C17 H17 0.9500 .
C30 C31 1.375(16) .
C30 C29 1.377(16) .
C30 H30 0.9500 .
C22 C23 1.371(16) .
C22 H22 0.9500 .
C12 C7 1.364(14) .
C23 C24 1.368(18) .
C23 H23 0.9500 .
C9 H9 0.9500 .
C24 H24 0.9500 .
C31 H31 0.9500 .
C29 H29 0.9500 .
C33 H33A 0.9800 .
C33 H33B 0.9800 .
C33 H33C 0.9800 .
C34 H34A 0.9800 .
C34 H34B 0.9800 .
C34 H34C 0.9800 .
C35 H35A 0.9800 .
C35 H35B 0.9800 .
C35 H35C 0.9800 .
C36 H36A 0.9800 .
C36 H36B 0.9800 .
C36 H36C 0.9800 .
C40 H40A 0.9800 .
C40 H40B 0.9800 .
C40 H40C 0.9800 .
C39 H39A 0.9800 .
C39 H39B 0.9800 .
C39 H39C 0.9800 .
C38 H38A 0.9800 .
C38 H38B 0.9800 .
C38 H38C 0.9800 .
C37 H37A 0.9800 .
C37 H37B 0.9800 .
C37 H37C 0.9800 .
O15 C48 1.448(16) .
O15 C45 1.479(15) .
C45 C46 1.382(15) .
C45 H45A 0.9900 .
C45 H45B 0.9900 .
C46 O16 1.462(14) .
C46 H46A 0.9900 .
C46 H46B 0.9900 .
O16 C47 1.432(13) .
C47 C48 1.424(17) .
C47 H47A 0.9900 .
C47 H47B 0.9900 .
C48 H48A 0.9900 .
C48 H48B 0.9900 .
O13 C44 1.421(13) .
O13 C41 1.466(13) .
C41 C42 1.401(15) .
C41 H41A 0.9900 .
C41 H41B 0.9900 .
C42 O14 1.449(12) .
C42 H42A 0.9900 .
C42 H42B 0.9900 .
O14 C43 1.422(12) .
C43 C44 1.445(16) .
C43 H43A 0.9900 .
C43 H43B 0.9900 .
C44 H44A 0.9900 .
C44 H44B 0.9900 .
O110 C111 1.34(2) .
S1 O1S 1.440(10) .
S1 C1S 1.859(16) .
S1 C2S 1.867(17) .
O131 C136 1.439(18) .
O131 C132 1.528(18) .
C132 C133 1.417(18) .
C135 C136 1.466(19) .
O1A C4A 1.419(17) .
O1A C1A 1.484(19) .
C1A C2A 1.41(2) .
C2A O2A 1.458(17) .
O2A C3A 1.418(17) .
C3A C4A 1.45(2) .
O1B C4B 1.445(19) .
O1B C1B 1.492(19) .
C1B C2B 1.389(19) .
C2B O2B 1.499(19) .
O2B C3B 1.452(18) .
C3B C4B 1.44(2) .
O1C C2C 1.447(13) .
O1C C1C 1.447(13) .
C2C C1C 1.527(12) 2_765
C1C C2C 1.527(12) 2_765
O1D C2D 1.438(11) 2_765
O1D C1D 1.452(13) .
C1D C2D 1.528(15) .
C2D O1D 1.438(11) 2_765

loop_
_geom_torsion_atom_site_label_1
_geom_torsion_atom_site_label_2
_geom_torsion_atom_site_label_3
_geom_torsion_atom_site_label_4
_geom_torsion
_geom_torsion_site_symmetry_1
_geom_torsion_site_symmetry_4
O2 U1 O8 C32 76.5(9) . .
O1 U1 O8 C32 -104.2(9) . .
O6 U1 O8 C32 -18.1(10) . .
O5 U1 O8 C32 -125.6(11) . .
O3 U1 O8 C32 149.8(10) . .
O7 U1 O8 C32 -4.2(8) . .
O4 U1 O8 C32 172.1(8) . .
O2 U1 O5 C15 -102.9(7) . .
O1 U1 O5 C15 77.7(7) . .
O6 U1 O5 C15 -15.4(6) . .
O8 U1 O5 C15 98.9(11) . .
O3 U1 O5 C15 175.5(6) . .
O7 U1 O5 C15 -14.7(7) . .
O4 U1 O5 C15 167.8(7) . .
O2 U1 O3 C1 -83.6(8) . .
O1 U1 O3 C1 95.7(8) . .
O6 U1 O3 C1 -103.2(15) . .
O5 U1 O3 C1 4.9(9) . .
O8 U1 O3 C1 169.1(9) . .
O7 U1 O3 C1 -166.0(8) . .
O4 U1 O3 C1 12.6(8) . .
O2 U1 O6 C16 106.7(8) . .
O1 U1 O6 C16 -72.7(8) . .
O5 U1 O6 C16 12.9(7) . .
O8 U1 O6 C16 -152.5(7) . .
O3 U1 O6 C16 126.0(13) . .
O7 U1 O6 C16 -166.4(8) . .
O4 U1 O6 C16 16.3(8) . .
O2 U1 O4 N1 67.8(6) . .
O1 U1 O4 N1 -112.2(6) . .
O6 U1 O4 N1 157.2(6) . .
O5 U1 O4 N1 160.8(7) . .
O8 U1 O4 N1 -33.5(7) . .
O3 U1 O4 N1 -11.4(6) . .
O2 U1 O7 N6 -99.7(7) . .
O1 U1 O7 N6 80.3(7) . .
O6 U1 O7 N6 169.7(7) . .
O5 U1 O7 N6 168.9(6) . .
O8 U1 O7 N6 3.5(6) . .
O3 U1 O7 N6 -20.9(7) . .
O4 U1 O7 N6 -34(3) . .
U1 O7 N6 C32 -3.0(11) . .
U1 O7 N6 C28 175.3(7) . .
U1 O4 N1 C5 -166.6(7) . .
U1 O4 N1 C1 10.7(10) . .
C1 C2 C3 C4 -2(2) . .
C2 C3 C4 C5 1(2) . .
C21 N4 C20 O11 -13.3(18) . .
C21 N4 C20 C19 164.0(10) . .
U1 O3 C1 N1 -12.4(13) . .
U1 O3 C1 C2 170.6(9) . .
O4 N1 C1 O3 0.5(13) . .
C5 N1 C1 O3 177.9(9) . .
O4 N1 C1 C2 177.9(9) . .
C5 N1 C1 C2 -4.7(15) . .
C3 C2 C1 O3 -179.3(12) . .
C3 C2 C1 N1 3.6(17) . .
U1 O6 C16 C19 169.6(8) . .
U1 O6 C16 C15 -9.3(12) . .
C20 N4 C21 C26 176.0(11) . .
C20 N4 C21 C22 -3.5(17) . .
U1 O8 C32 N6 4.4(14) . .
U1 O8 C32 C31 -176.1(9) . .
O7 N6 C32 O8 -0.7(15) . .
C28 N6 C32 O8 -179.0(10) . .
O7 N6 C32 C31 179.8(10) . .
C28 N6 C32 C31 1.6(16) . .
C3 C4 C5 N1 -2.1(18) . .
C3 C4 C5 C6 -176.9(12) . .
O4 N1 C5 C4 -178.9(10) . .
C1 N1 C5 C4 4.0(16) . .
O4 N1 C5 C6 -4.2(15) . .
C1 N1 C5 C6 178.7(10) . .
U1 O5 C15 C14 -162.8(8) . .
U1 O5 C15 C16 17.3(11) . .
O6 C16 C15 O5 -5.6(13) . .
C19 C16 C15 O5 175.5(9) . .
O6 C16 C15 C14 174.5(9) . .
C19 C16 C15 C14 -4.5(15) . .
O6 C16 C19 C18 -176.4(10) . .
C15 C16 C19 C18 2.4(15) . .
O6 C16 C19 C20 5.8(17) . .
C15 C16 C19 C20 -175.4(10) . .
C17 C18 C19 C16 0.1(17) . .
C17 C18 C19 C20 178.0(10) . .
O11 C20 C19 C16 175.4(11) . .
N4 C20 C19 C16 -1.9(16) . .
O11 C20 C19 C18 -2.4(16) . .
N4 C20 C19 C18 -179.8(10) . .
C12 N3 C13 O10 1.3(16) . .
C12 N3 C13 C14 179.3(9) . .
O5 C15 C14 C17 -175.8(9) . .
C16 C15 C14 C17 4.1(15) . .
O5 C15 C14 C13 8.1(16) . .
C16 C15 C14 C13 -171.9(9) . .
O10 C13 C14 C17 -19.0(15) . .
N3 C13 C14 C17 162.9(9) . .
O10 C13 C14 C15 157.2(11) . .
N3 C13 C14 C15 -20.9(15) . .
C9 C10 C11 C12 2(2) . .
O7 N6 C28 C29 -179.9(9) . .
C32 N6 C28 C29 -1.7(15) . .
O7 N6 C28 C27 2.7(15) . .
C32 N6 C28 C27 -179.1(10) . .
C22 C21 C26 C25 -6.7(16) . .
N4 C21 C26 C25 173.7(9) . .
C22 C21 C26 N5 177.3(10) . .
N4 C21 C26 N5 -2.2(16) . .
C24 C25 C26 C21 4.9(16) . .
C24 C25 C26 N5 -179.3(10) . .
C27 N5 C26 C21 -158.0(11) . .
C27 N5 C26 C25 26.1(16) . .
C19 C18 C17 C14 -0.5(17) . .
C15 C14 C17 C18 -1.6(16) . .
C13 C14 C17 C18 174.8(10) . .
C26 N5 C27 O12 2.1(18) . .
C26 N5 C27 C28 -177.7(9) . .
C29 C28 C27 O12 -0.9(15) . .
N6 C28 C27 O12 176.4(10) . .
C29 C28 C27 N5 178.9(10) . .
N6 C28 C27 N5 -3.8(16) . .
C26 C21 C22 C23 5.3(17) . .
N4 C21 C22 C23 -175.1(10) . .
C10 C11 C12 C7 0.1(19) . .
C10 C11 C12 N3 -179.3(11) . .
C13 N3 C12 C7 -156.2(11) . .
C13 N3 C12 C11 23.2(16) . .
C11 C12 C7 C8 -1.4(17) . .
N3 C12 C7 C8 178.1(10) . .
C11 C12 C7 N2 177.5(10) . .
N3 C12 C7 N2 -3.0(16) . .
C9 C8 C7 C12 1(2) . .
C9 C8 C7 N2 -178.1(12) . .
C6 N2 C7 C12 -143.6(11) . .
C6 N2 C7 C8 35.3(16) . .
C7 N2 C6 O9 4.0(18) . .
C7 N2 C6 C5 -175.5(9) . .
C4 C5 C6 O9 -20.5(16) . .
N1 C5 C6 O9 165.0(10) . .
C4 C5 C6 N2 159.0(11) . .
N1 C5 C6 N2 -15.5(16) . .
C21 C22 C23 C24 -2.0(18) . .
C7 C8 C9 C10 1(2) . .
C11 C10 C9 C8 -2(2) . .
C22 C23 C24 C25 0.2(19) . .
C26 C25 C24 C23 -1.6(18) . .
C29 C30 C31 C32 -0.4(18) . .
O8 C32 C31 C30 -179.9(11) . .
N6 C32 C31 C30 -0.5(18) . .
N6 C28 C29 C30 0.8(17) . .
C27 C28 C29 C30 178.4(10) . .
C31 C30 C29 C28 0.2(18) . .
C48 O15 C45 C46 67(2) . .
O15 C45 C46 O16 -65.5(18) . .
C45 C46 O16 C47 63.8(18) . .
C46 O16 C47 C48 -62.1(19) . .
O16 C47 C48 O15 65(2) . .
C45 O15 C48 C47 -65(2) . .
C44 O13 C41 C42 -56.8(16) . .
O13 C41 C42 O14 58.0(16) . .
C41 C42 O14 C43 -56.3(15) . .
C42 O14 C43 C44 55.7(16) . .
C41 O13 C44 C43 55.6(16) . .
O14 C43 C44 O13 -57.9(17) . .
C136 O131 C132 C133 -73(2) . .
C132 O131 C136 C135 66(3) . .
C4A O1A C1A C2A -47(4) . .
O1A C1A C2A O2A 53(4) . .
C1A C2A O2A C3A -64(3) . .
C2A O2A C3A C4A 66(3) . .
C1A O1A C4A C3A 50(3) . .
O2A C3A C4A O1A -60(3) . .
C4B O1B C1B C2B -64(3) . .
O1B C1B C2B O2B 64(3) . .
C1B C2B O2B C3B -62(3) . .
C2B O2B C3B C4B 62(3) . .
O2B C3B C4B O1B -65(4) . .
C1B O1B C4B C3B 63(3) . .
C1C O1C C2C C1C -54(3) . 2_765
C2C O1C C1C C2C 57(3) . 2_765
C2D O1D C1D C2D 53(3) 2_765 .
O1D C1D C2D O1D -57(3) . 2_765
